data_7118619
loop_
_publ_author_name
'Kleinhans, George'
'Guisado-Barrios, Gregorio'
'Liles, David C.'
'Bertrand, Guy'
'Bezuidenhout, Daniela I.'

_publ_section_title
;
 A rhodium(i)-oxygen adduct as a selective catalyst for one-pot sequential
 alkyne dimerization-hydrothiolation tandem reactions.
;
_journal_issue 17
_journal_name_full 'Chemical communications (Cambridge, England)'
_journal_page_first 3504
_journal_page_last 3507
_journal_paper_doi 10.1039/c6cc00029k
_journal_volume 52
_journal_year 2016
_chemical_formula_moiety 'C60 H69 N7, Cl, F6 P'
_chemical_formula_sum 'C60 H69 Cl F6 N7 P'
_chemical_formula_weight 1068.64
_chemical_name_systematic
;
 ?
;
_space_group_crystal_system monoclinic
_space_group_IT_number 14
_space_group_name_Hall '-P 2ybc'
_space_group_name_H-M_alt 'P 1 21/c 1'
_symmetry_space_group_name_Hall '-P 2ybc'
_symmetry_space_group_name_H-M 'P 1 21/c 1'
_atom_sites_solution_hydrogens mixed
_atom_sites_solution_primary direct
_audit_creation_date 2015-09-24
_audit_creation_method
;
Olex2 1.2
(compiled 2015.01.26 svn.r3151 for OlexSys, GUI svn.r4998)
;
_audit_update_record
;
2015-11-06 deposited with the CCDC.
2016-01-26 downloaded from the CCDC.
;
_cell_angle_alpha 90
_cell_angle_beta 108.8560(9)
_cell_angle_gamma 90
_cell_formula_units_Z 4
_cell_length_a 16.2214(4)
_cell_length_b 24.0518(5)
_cell_length_c 15.2494(3)
_cell_measurement_temperature 150.15
_cell_volume 5630.3(2)
_computing_molecular_graphics 'Olex2 (Dolomanov et al., 2009)'
_computing_publication_material 'Olex2 (Dolomanov et al., 2009)'
_computing_structure_refinement 'ShelXL (Sheldrick, 2008)'
_computing_structure_solution 'ShelXS (Sheldrick, 2008)'
_diffrn_ambient_temperature 150.15
_diffrn_measured_fraction_theta_full 0.999
_diffrn_measured_fraction_theta_max 0.998
_diffrn_measurement_device_type 'Bruker Apex II CCD'
_diffrn_radiation_type CuK\a
_diffrn_radiation_wavelength 1.54178
_diffrn_reflns_av_R_equivalents 0.0378
_diffrn_reflns_av_unetI/netI 0.0120
_diffrn_reflns_Laue_measured_fraction_full 0.999
_diffrn_reflns_Laue_measured_fraction_max 0.998
_diffrn_reflns_limit_h_max 18
_diffrn_reflns_limit_h_min -20
_diffrn_reflns_limit_k_max 29
_diffrn_reflns_limit_k_min -29
_diffrn_reflns_limit_l_max 18
_diffrn_reflns_limit_l_min -18
_diffrn_reflns_number 198184
_diffrn_reflns_point_group_measured_fraction_full 0.999
_diffrn_reflns_point_group_measured_fraction_max 0.998
_diffrn_reflns_theta_full 67.679
_diffrn_reflns_theta_max 72.247
_diffrn_reflns_theta_min 2.878
_exptl_absorpt_coefficient_mu 1.404
_exptl_crystal_colour 'dull whiteish white'
_exptl_crystal_colour_lustre dull
_exptl_crystal_colour_modifier whiteish
_exptl_crystal_colour_primary white
_exptl_crystal_density_diffrn 1.261
_exptl_crystal_description prism
_exptl_crystal_F_000 2256
_exptl_crystal_size_max 0.35
_exptl_crystal_size_mid 0.277
_exptl_crystal_size_min 0.261
_refine_diff_density_max 0.436
_refine_diff_density_min -0.340
_refine_diff_density_rms 0.044
_refine_ls_extinction_method none
_refine_ls_goodness_of_fit_ref 1.042
_refine_ls_hydrogen_treatment mixed
_refine_ls_matrix_type full
_refine_ls_number_parameters 743
_refine_ls_number_reflns 11093
_refine_ls_number_restraints 12
_refine_ls_restrained_S_all 1.044
_refine_ls_R_factor_all 0.0470
_refine_ls_R_factor_gt 0.0430
_refine_ls_shift/su_max 0.001
_refine_ls_shift/su_mean 0.000
_refine_ls_structure_factor_coef Fsqd
_refine_ls_weighting_details 'w=1/[\s^2^(Fo^2^)+(0.0538P)^2^+3.5232P] where P=(Fo^2^+2Fc^2^)/3'
_refine_ls_weighting_scheme calc
_refine_ls_wR_factor_gt 0.1107
_refine_ls_wR_factor_ref 0.1137
_reflns_Friedel_coverage 0.000
_reflns_number_gt 10149
_reflns_number_total 11093
_reflns_threshold_expression 'I > 2\s(I)'
_cod_data_source_file c6cc00029k2.cif
_cod_data_source_block cu_gkle0113_0ma_a
_cod_depositor_comments 'Adding full bibliography for 7118618--7118619.cif.'
_cod_database_code 7118619
_shelxl_version_number 2013-4
_shelx_space_group_comment
;
The symmetry employed for this shelxl refinement is uniquely defined
by the following loop, which should always be used as a source of
symmetry information in preference to the above space-group names.
They are only intended as comments.
;
_shelx_estimated_absorpt_t_max 0.711
_shelx_estimated_absorpt_t_min 0.639
_olex2_refinement_description
;
1. Fixed Uiso
 At 1.2 times of:
  All C(H) groups
 At 1.5 times of:
  All C(H,H,H) groups
2. Restrained distances
 F1-F3A \\sim F1-F4A \\sim F1-F5A \\sim F1-F6A
 with sigma of 0.02
 F2-F3A \\sim F2-F4A \\sim F2-F5A \\sim F2-F6A
 with sigma of 0.02
3. Others
 Sof(F3A)=Sof(F4A)=Sof(F5A)=Sof(F6A)=1-FVAR(1)
 Sof(F3)=Sof(F4)=Sof(F5)=Sof(F6)=FVAR(1)
4.a Aromatic/amide H refined with riding coordinates:
 C6(H6), C8(H8), C18(H18), C20(H20), C43(H43), C37(H37), C28(H28), C30(H30),
 C58(H58), C56(H56), C47(H47), C49(H49)
4.b Idealised Me refined as rotating group:
 C10(H10A,H10B,H10C), C11(H11A,H11B,H11C), C12(H12A,H12B,H12C), C22(H22A,H22B,
 H22C), C24(H24A,H24B,H24C), C23(H23A,H23B,H23C), C44(H44A,H44B,H44C), C42(H42A,
 H42B,H42C), C41(H41A,H41B,H41C), C32(H32A,H32B,H32C), C33(H33A,H33B,H33C),
 C34(H34A,H34B,H34C), C62(H62A,H62B,H62C), C61(H61A,H61B,H61C), C60(H60A,H60B,
 H60C), C53(H53A,H53B,H53C), C52(H52A,H52B,H52C), C51(H51A,H51B,H51C)
;
_olex2_submission_special_instructions 'No special instructions were received'

loop_
_space_group_symop_operation_xyz
'x, y, z'
'-x, y+1/2, -z+1/2'
'-x, -y, -z'
'x, -y-1/2, z-1/2'

loop_
_atom_site_label
_atom_site_type_symbol
_atom_site_fract_x
_atom_site_fract_y
_atom_site_fract_z
_atom_site_U_iso_or_equiv
_atom_site_adp_type
_atom_site_occupancy
_atom_site_site_symmetry_order
_atom_site_calc_flag
_atom_site_refinement_flags_posn
_atom_site_refinement_flags_occupancy
_atom_site_disorder_assembly
_atom_site_disorder_group
N1 N 0.21665(8) 0.52007(5) 0.48755(8) 0.0212(3) Uani 1 1 d . . . .
H1 H 0.1638(14) 0.5158(8) 0.4445(14) 0.032(5) Uiso 1 1 d . . . .
N2 N -0.00431(8) 0.62973(5) 0.48324(9) 0.0259(3) Uani 1 1 d . . . .
N3 N 0.02743(8) 0.66353(5) 0.55471(9) 0.0275(3) Uani 1 1 d . . . .
N4 N 0.09229(8) 0.63481(5) 0.61254(9) 0.0241(3) Uani 1 1 d . . . .
N5 N 0.16977(8) 0.54813(5) 0.19466(8) 0.0228(3) Uani 1 1 d . . . .
N6 N 0.20159(8) 0.50962(5) 0.15279(9) 0.0244(3) Uani 1 1 d . . . .
N7 N 0.25336(8) 0.47967(5) 0.22238(8) 0.0217(3) Uani 1 1 d . . . .
C4 C 0.22313(10) 0.51811(6) 0.58134(10) 0.0213(3) Uani 1 1 d . . . .
C5 C 0.29608(10) 0.48652(6) 0.63160(10) 0.0218(3) Uani 1 1 d . . . .
C6 C 0.31769(10) 0.48048(6) 0.72726(10) 0.0242(3) Uani 1 1 d . . . .
H6 H 0.3668 0.4589 0.7606 0.029 Uiso 1 1 calc R . . .
C7 C 0.26690(10) 0.50628(6) 0.77414(10) 0.0246(3) Uani 1 1 d . . . .
C8 C 0.19491(10) 0.53742(6) 0.72282(10) 0.0248(3) Uani 1 1 d . . . .
H8 H 0.1596 0.5543 0.7544 0.030 Uiso 1 1 calc R . . .
C3 C 0.17239(10) 0.54485(6) 0.62719(10) 0.0230(3) Uani 1 1 d . . . .
C16 C 0.28421(9) 0.48710(6) 0.47783(10) 0.0201(3) Uani 1 1 d . . . .
C17 C 0.33563(9) 0.46637(6) 0.56451(10) 0.0210(3) Uani 1 1 d . . . .
C18 C 0.40617(10) 0.43169(6) 0.57218(10) 0.0227(3) Uani 1 1 d . . . .
H18 H 0.4401 0.4177 0.6310 0.027 Uiso 1 1 calc R . . .
C19 C 0.42688(10) 0.41746(6) 0.49302(10) 0.0226(3) Uani 1 1 d . . . .
C20 C 0.37668(10) 0.43974(6) 0.40825(10) 0.0230(3) Uani 1 1 d . . . .
H20 H 0.3922 0.4310 0.3548 0.028 Uiso 1 1 calc R . . .
C15 C 0.30460(10) 0.47431(6) 0.39755(10) 0.0209(3) Uani 1 1 d . . . .
C9 C 0.28842(11) 0.49871(7) 0.87950(11) 0.0292(3) Uani 1 1 d . . . .
C10 C 0.24560(13) 0.54395(9) 0.92120(12) 0.0404(4) Uani 1 1 d . . . .
H10A H 0.1822 0.5421 0.8925 0.061 Uiso 1 1 calc GR . . .
H10B H 0.2665 0.5806 0.9096 0.061 Uiso 1 1 calc GR . . .
H10C H 0.2608 0.5380 0.9881 0.061 Uiso 1 1 calc GR . . .
C11 C 0.38714(13) 0.50223(11) 0.92831(12) 0.0482(5) Uani 1 1 d . . . .
H11A H 0.3996 0.4990 0.9954 0.072 Uiso 1 1 calc GR . . .
H11B H 0.4088 0.5380 0.9141 0.072 Uiso 1 1 calc GR . . .
H11C H 0.4160 0.4719 0.9066 0.072 Uiso 1 1 calc GR . . .
C12 C 0.25559(16) 0.44236(9) 0.89615(14) 0.0485(5) Uani 1 1 d . . . .
H12A H 0.1927 0.4401 0.8641 0.073 Uiso 1 1 calc GR . . .
H12B H 0.2674 0.4369 0.9628 0.073 Uiso 1 1 calc GR . . .
H12C H 0.2853 0.4134 0.8724 0.073 Uiso 1 1 calc GR . . .
C21 C 0.50027(10) 0.37584(6) 0.49899(11) 0.0255(3) Uani 1 1 d . . . .
C22 C 0.51423(15) 0.36639(10) 0.40586(14) 0.0502(5) Uani 1 1 d . . . .
H22A H 0.5326 0.4013 0.3846 0.075 Uiso 1 1 calc GR . . .
H22B H 0.4597 0.3537 0.3604 0.075 Uiso 1 1 calc GR . . .
H22C H 0.5594 0.3381 0.4128 0.075 Uiso 1 1 calc GR . . .
C24 C 0.58492(11) 0.39605(8) 0.56894(15) 0.0422(4) Uani 1 1 d . . . .
H24A H 0.5994 0.4329 0.5505 0.063 Uiso 1 1 calc GR . . .
H24B H 0.6318 0.3699 0.5710 0.063 Uiso 1 1 calc GR . . .
H24C H 0.5781 0.3984 0.6304 0.063 Uiso 1 1 calc GR . . .
C23 C 0.47384(13) 0.31999(7) 0.53090(15) 0.0404(4) Uani 1 1 d . . . .
H23A H 0.5192 0.2923 0.5349 0.061 Uiso 1 1 calc GR . . .
H23B H 0.4187 0.3075 0.4862 0.061 Uiso 1 1 calc GR . . .
H23C H 0.4667 0.3246 0.5919 0.061 Uiso 1 1 calc GR . . .
C2 C 0.10276(10) 0.58342(6) 0.57870(10) 0.0232(3) Uani 1 1 d . . . .
C1 C 0.03859(10) 0.58077(6) 0.49397(11) 0.0252(3) Uani 1 1 d . . . .
H1A H 0.0231(12) 0.5523(8) 0.4500(13) 0.028(5) Uiso 1 1 d . . . .
C14 C 0.25500(9) 0.49844(6) 0.30790(10) 0.0210(3) Uani 1 1 d . . . .
C13 C 0.19984(10) 0.54349(6) 0.28750(10) 0.0230(3) Uani 1 1 d . . . .
H13 H 0.1832(12) 0.5684(8) 0.3280(13) 0.031(5) Uiso 1 1 d . . . .
C35 C -0.07276(10) 0.65013(6) 0.40238(11) 0.0286(3) Uani 1 1 d . . . .
C40 C -0.15680(11) 0.65616(6) 0.40649(12) 0.0307(4) Uani 1 1 d . . . .
C43 C -0.21913(11) 0.67777(7) 0.32796(13) 0.0371(4) Uani 1 1 d . . . .
H43 H -0.2773 0.6821 0.3280 0.044 Uiso 1 1 calc R . . .
C38 C -0.19868(12) 0.69316(7) 0.24964(13) 0.0394(4) Uani 1 1 d . . . .
C37 C -0.11355(13) 0.68613(8) 0.24959(13) 0.0406(4) Uani 1 1 d . . . .
H37 H -0.0992 0.6966 0.1962 0.049 Uiso 1 1 calc R . . .
C36 C -0.04890(12) 0.66422(8) 0.32553(12) 0.0351(4) Uani 1 1 d . . . .
C44 C -0.17935(11) 0.64145(8) 0.49206(14) 0.0386(4) Uani 1 1 d . . . .
H44A H -0.1521 0.6059 0.5169 0.058 Uiso 1 1 calc GR . . .
H44B H -0.2427 0.6382 0.4762 0.058 Uiso 1 1 calc GR . . .
H44C H -0.1579 0.6706 0.5388 0.058 Uiso 1 1 calc GR . . .
C42 C -0.26719(15) 0.71695(10) 0.16525(16) 0.0549(6) Uani 1 1 d . . . .
H42A H -0.2387 0.7354 0.1255 0.082 Uiso 1 1 calc GR . . .
H42B H -0.3029 0.7440 0.1850 0.082 Uiso 1 1 calc GR . . .
H42C H -0.3044 0.6869 0.1307 0.082 Uiso 1 1 calc GR . . .
C41 C 0.04225(14) 0.65595(10) 0.32264(14) 0.0494(5) Uani 1 1 d . . . .
H41A H 0.0843 0.6697 0.3803 0.074 Uiso 1 1 calc GR . . .
H41B H 0.0493 0.6765 0.2700 0.074 Uiso 1 1 calc GR . . .
H41C H 0.0525 0.6163 0.3157 0.074 Uiso 1 1 calc GR . . .
C26 C 0.14298(10) 0.66212(6) 0.69793(11) 0.0253(3) Uani 1 1 d . . . .
C27 C 0.10307(11) 0.67314(7) 0.76403(12) 0.0322(4) Uani 1 1 d . . . .
C28 C 0.15328(13) 0.69974(8) 0.84464(13) 0.0383(4) Uani 1 1 d . . . .
H28 H 0.1279 0.7075 0.8914 0.046 Uiso 1 1 calc R . . .
C29 C 0.23859(13) 0.71533(7) 0.85912(12) 0.0377(4) Uani 1 1 d . . . .
C30 C 0.27486(11) 0.70381(7) 0.79090(13) 0.0371(4) Uani 1 1 d . . . .
H30 H 0.3335 0.7145 0.8003 0.045 Uiso 1 1 calc R . . .
C31 C 0.22858(11) 0.67699(7) 0.70842(12) 0.0309(3) Uani 1 1 d . . . .
C32 C 0.01010(14) 0.65764(10) 0.75197(17) 0.0534(6) Uani 1 1 d . . . .
H32A H -0.0292 0.6839 0.7093 0.080 Uiso 1 1 calc GR . . .
H32B H 0.0005 0.6590 0.8122 0.080 Uiso 1 1 calc GR . . .
H32C H -0.0015 0.6200 0.7265 0.080 Uiso 1 1 calc GR . . .
C33 C 0.28951(16) 0.74505(10) 0.94695(15) 0.0575(6) Uani 1 1 d . . . .
H33A H 0.3518 0.7377 0.9604 0.086 Uiso 1 1 calc GR . . .
H33B H 0.2711 0.7316 0.9984 0.086 Uiso 1 1 calc GR . . .
H33C H 0.2787 0.7851 0.9391 0.086 Uiso 1 1 calc GR . . .
C34 C 0.27157(14) 0.66510(10) 0.63692(16) 0.0501(5) Uani 1 1 d . . . .
H34A H 0.2974 0.6279 0.6472 0.075 Uiso 1 1 calc GR . . .
H34B H 0.3173 0.6927 0.6418 0.075 Uiso 1 1 calc GR . . .
H34C H 0.2281 0.6670 0.5750 0.075 Uiso 1 1 calc GR . . .
C54 C 0.10757(10) 0.58837(6) 0.13959(10) 0.0237(3) Uani 1 1 d . . . .
C59 C 0.02166(11) 0.57141(6) 0.09910(10) 0.0261(3) Uani 1 1 d . . . .
C58 C -0.03701(11) 0.61194(7) 0.05100(11) 0.0297(3) Uani 1 1 d . . . .
H58 H -0.0963 0.6020 0.0222 0.036 Uiso 1 1 calc R . . .
C57 C -0.01141(11) 0.66640(7) 0.04390(11) 0.0305(3) Uani 1 1 d . . . .
C56 C 0.07582(11) 0.68061(7) 0.08433(12) 0.0313(4) Uani 1 1 d . . . .
H56 H 0.0937 0.7177 0.0787 0.038 Uiso 1 1 calc R . . .
C55 C 0.13767(11) 0.64195(7) 0.13282(11) 0.0278(3) Uani 1 1 d . . . .
C62 C -0.00837(12) 0.51303(7) 0.10730(12) 0.0343(4) Uani 1 1 d . . . .
H62A H 0.0318 0.4866 0.0936 0.051 Uiso 1 1 calc GR . . .
H62B H -0.0670 0.5077 0.0632 0.051 Uiso 1 1 calc GR . . .
H62C H -0.0094 0.5068 0.1704 0.051 Uiso 1 1 calc GR . . .
C61 C -0.07737(13) 0.70960(8) -0.00603(14) 0.0425(4) Uani 1 1 d . . . .
H61A H -0.0739 0.7416 0.0349 0.064 Uiso 1 1 calc GR . . .
H61B H -0.1360 0.6935 -0.0235 0.064 Uiso 1 1 calc GR . . .
H61C H -0.0651 0.7217 -0.0619 0.064 Uiso 1 1 calc GR . . .
C60 C 0.23218(12) 0.65762(8) 0.17542(15) 0.0431(5) Uani 1 1 d . . . .
H60A H 0.2414 0.6953 0.1558 0.065 Uiso 1 1 calc GR . . .
H60B H 0.2684 0.6313 0.1550 0.065 Uiso 1 1 calc GR . . .
H60C H 0.2482 0.6564 0.2431 0.065 Uiso 1 1 calc GR . . .
C45 C 0.30027(10) 0.43471(6) 0.19623(10) 0.0235(3) Uani 1 1 d . . . .
C46 C 0.26672(11) 0.38131(7) 0.19192(11) 0.0296(3) Uani 1 1 d . . . .
C47 C 0.31261(13) 0.33945(7) 0.16442(12) 0.0360(4) Uani 1 1 d . . . .
H47 H 0.2920 0.3023 0.1605 0.043 Uiso 1 1 calc R . . .
C48 C 0.38769(13) 0.35063(8) 0.14258(12) 0.0381(4) Uani 1 1 d . . . .
C49 C 0.41919(12) 0.40461(8) 0.15049(12) 0.0344(4) Uani 1 1 d . . . .
H49 H 0.4712 0.4121 0.1368 0.041 Uiso 1 1 calc R . . .
C50 C 0.37655(11) 0.44822(7) 0.17805(10) 0.0270(3) Uani 1 1 d . . . .
C53 C 0.18649(13) 0.36936(8) 0.21751(15) 0.0416(4) Uani 1 1 d . . . .
H53A H 0.1958 0.3815 0.2813 0.062 Uiso 1 1 calc GR . . .
H53B H 0.1745 0.3293 0.2125 0.062 Uiso 1 1 calc GR . . .
H53C H 0.1368 0.3895 0.1754 0.062 Uiso 1 1 calc GR . . .
C52 C 0.43582(18) 0.30442(10) 0.11303(17) 0.0594(6) Uani 1 1 d . . . .
H52A H 0.4653 0.3193 0.0713 0.089 Uiso 1 1 calc GR . . .
H52B H 0.3944 0.2756 0.0808 0.089 Uiso 1 1 calc GR . . .
H52C H 0.4790 0.2883 0.1678 0.089 Uiso 1 1 calc GR . . .
C51 C 0.41313(12) 0.50609(8) 0.19183(13) 0.0357(4) Uani 1 1 d . . . .
H51A H 0.3712 0.5317 0.1507 0.054 Uiso 1 1 calc GR . . .
H51B H 0.4678 0.5069 0.1774 0.054 Uiso 1 1 calc GR . . .
H51C H 0.4243 0.5174 0.2564 0.054 Uiso 1 1 calc GR . . .
Cl1 Cl 0.04438(3) 0.48092(2) 0.34516(3) 0.03067(10) Uani 1 1 d . . . .
P1 P 0.48077(3) 0.67018(2) 0.16068(3) 0.03868(12) Uani 1 1 d . . . .
F1 F 0.40116(10) 0.64314(6) 0.08069(10) 0.0686(4) Uani 1 1 d D . . .
F2 F 0.55908(8) 0.69550(7) 0.24261(9) 0.0649(4) Uani 1 1 d D . . .
F3 F 0.45266(15) 0.63287(11) 0.23355(14) 0.0688(9) Uani 0.835(7) 1 d . P A 1
F4 F 0.41744(17) 0.71778(9) 0.17128(17) 0.0574(6) Uani 0.835(7) 1 d . P A 1
F5 F 0.50608(13) 0.70582(12) 0.08713(14) 0.0650(7) Uani 0.835(7) 1 d . P A 1
F6 F 0.54226(17) 0.62138(10) 0.1495(2) 0.0868(10) Uani 0.835(7) 1 d . P A 1
F3A F 0.5008(14) 0.6171(5) 0.2128(9) 0.142(8) Uani 0.165(7) 1 d D P A 2
F4A F 0.4261(9) 0.6959(13) 0.211(2) 0.174(14) Uani 0.165(7) 1 d D P A 2
F5A F 0.478(2) 0.7256(10) 0.117(2) 0.29(2) Uani 0.165(7) 1 d D P A 2
F6A F 0.5476(12) 0.6529(14) 0.1165(15) 0.208(17) Uani 0.165(7) 1 d D P A 2

loop_
_atom_site_aniso_label
_atom_site_aniso_U_11
_atom_site_aniso_U_22
_atom_site_aniso_U_33
_atom_site_aniso_U_23
_atom_site_aniso_U_13
_atom_site_aniso_U_12
N1 0.0220(6) 0.0239(6) 0.0186(6) 0.0004(5) 0.0078(5) 0.0048(5)
N2 0.0234(6) 0.0259(6) 0.0262(7) -0.0031(5) 0.0048(5) 0.0049(5)
N3 0.0235(6) 0.0270(7) 0.0292(7) -0.0044(5) 0.0046(5) 0.0046(5)
N4 0.0203(6) 0.0260(6) 0.0256(6) -0.0024(5) 0.0066(5) 0.0043(5)
N5 0.0250(6) 0.0227(6) 0.0218(6) 0.0015(5) 0.0092(5) 0.0031(5)
N6 0.0270(7) 0.0252(6) 0.0222(6) 0.0015(5) 0.0095(5) 0.0046(5)
N7 0.0243(6) 0.0226(6) 0.0196(6) 0.0009(5) 0.0091(5) 0.0020(5)
C4 0.0233(7) 0.0223(7) 0.0191(7) 0.0003(5) 0.0078(6) 0.0015(6)
C5 0.0216(7) 0.0224(7) 0.0227(7) -0.0002(5) 0.0087(6) 0.0022(5)
C6 0.0228(7) 0.0275(7) 0.0219(7) 0.0023(6) 0.0067(6) 0.0037(6)
C7 0.0254(7) 0.0285(8) 0.0209(7) 0.0004(6) 0.0089(6) -0.0003(6)
C8 0.0244(7) 0.0289(8) 0.0245(7) -0.0014(6) 0.0126(6) 0.0030(6)
C3 0.0221(7) 0.0247(7) 0.0228(7) 0.0004(6) 0.0082(6) 0.0033(6)
C16 0.0207(7) 0.0191(7) 0.0218(7) -0.0001(5) 0.0086(6) 0.0013(5)
C17 0.0222(7) 0.0214(7) 0.0206(7) -0.0001(5) 0.0083(6) 0.0003(5)
C18 0.0215(7) 0.0240(7) 0.0226(7) 0.0022(6) 0.0069(6) 0.0022(6)
C19 0.0212(7) 0.0216(7) 0.0266(7) 0.0005(6) 0.0099(6) 0.0019(5)
C20 0.0253(7) 0.0237(7) 0.0230(7) -0.0006(6) 0.0121(6) 0.0022(6)
C15 0.0235(7) 0.0203(7) 0.0201(7) 0.0004(5) 0.0085(6) 0.0006(5)
C9 0.0283(8) 0.0402(9) 0.0204(7) 0.0007(6) 0.0097(6) 0.0041(7)
C10 0.0455(11) 0.0537(11) 0.0239(8) -0.0029(8) 0.0139(8) 0.0085(9)
C11 0.0325(10) 0.0880(16) 0.0232(8) -0.0020(9) 0.0077(7) 0.0051(10)
C12 0.0674(14) 0.0492(12) 0.0319(9) 0.0041(8) 0.0203(9) -0.0045(10)
C21 0.0244(7) 0.0258(7) 0.0286(8) 0.0014(6) 0.0118(6) 0.0065(6)
C22 0.0510(12) 0.0651(13) 0.0429(11) 0.0099(10) 0.0268(9) 0.0317(10)
C24 0.0254(9) 0.0391(10) 0.0602(12) -0.0063(9) 0.0112(8) 0.0033(7)
C23 0.0399(10) 0.0261(8) 0.0591(12) -0.0017(8) 0.0215(9) 0.0032(7)
C2 0.0233(7) 0.0251(7) 0.0241(7) -0.0010(6) 0.0118(6) 0.0033(6)
C1 0.0268(8) 0.0249(8) 0.0245(7) -0.0017(6) 0.0091(6) 0.0057(6)
C14 0.0216(7) 0.0225(7) 0.0215(7) -0.0006(5) 0.0103(6) -0.0001(5)
C13 0.0257(7) 0.0244(7) 0.0206(7) 0.0007(6) 0.0098(6) 0.0030(6)
C35 0.0272(8) 0.0237(7) 0.0288(8) -0.0036(6) 0.0008(6) 0.0061(6)
C40 0.0255(8) 0.0210(7) 0.0409(9) -0.0040(6) 0.0041(7) -0.0003(6)
C43 0.0248(8) 0.0291(8) 0.0492(11) -0.0017(7) 0.0008(7) 0.0016(7)
C38 0.0367(9) 0.0307(9) 0.0394(10) -0.0017(7) -0.0038(8) 0.0052(7)
C37 0.0459(11) 0.0414(10) 0.0294(9) -0.0005(7) 0.0054(8) 0.0098(8)
C36 0.0347(9) 0.0375(9) 0.0303(8) -0.0034(7) 0.0066(7) 0.0100(7)
C44 0.0261(8) 0.0353(9) 0.0528(11) 0.0062(8) 0.0107(8) -0.0007(7)
C42 0.0477(12) 0.0527(13) 0.0475(12) 0.0073(10) -0.0080(10) 0.0099(10)
C41 0.0435(11) 0.0706(14) 0.0378(10) 0.0098(10) 0.0183(9) 0.0211(10)
C26 0.0238(7) 0.0236(7) 0.0265(8) -0.0021(6) 0.0054(6) 0.0000(6)
C27 0.0320(9) 0.0298(8) 0.0375(9) -0.0115(7) 0.0151(7) -0.0059(7)
C28 0.0480(11) 0.0349(9) 0.0349(9) -0.0113(7) 0.0176(8) -0.0086(8)
C29 0.0434(10) 0.0294(9) 0.0319(9) -0.0006(7) 0.0007(8) -0.0059(7)
C30 0.0245(8) 0.0347(9) 0.0455(10) 0.0026(8) 0.0021(7) -0.0060(7)
C31 0.0262(8) 0.0291(8) 0.0372(9) 0.0035(7) 0.0101(7) -0.0007(6)
C32 0.0422(11) 0.0633(13) 0.0671(14) -0.0391(11) 0.0351(10) -0.0206(10)
C33 0.0622(14) 0.0541(13) 0.0418(11) -0.0082(10) -0.0034(10) -0.0183(11)
C34 0.0441(11) 0.0547(12) 0.0638(13) -0.0059(10) 0.0345(10) -0.0139(9)
C54 0.0268(8) 0.0248(7) 0.0198(7) 0.0034(6) 0.0081(6) 0.0055(6)
C59 0.0298(8) 0.0261(8) 0.0230(7) 0.0014(6) 0.0094(6) 0.0006(6)
C58 0.0257(8) 0.0324(8) 0.0277(8) 0.0021(6) 0.0041(6) 0.0004(6)
C57 0.0335(9) 0.0284(8) 0.0267(8) 0.0022(6) 0.0059(7) 0.0056(7)
C56 0.0360(9) 0.0228(8) 0.0328(8) 0.0036(6) 0.0080(7) -0.0002(6)
C55 0.0285(8) 0.0273(8) 0.0271(8) 0.0016(6) 0.0082(6) -0.0004(6)
C62 0.0347(9) 0.0312(9) 0.0341(9) 0.0059(7) 0.0074(7) -0.0049(7)
C61 0.0401(10) 0.0311(9) 0.0455(11) 0.0052(8) -0.0012(8) 0.0077(8)
C60 0.0317(9) 0.0350(9) 0.0556(12) 0.0091(8) 0.0044(8) -0.0044(7)
C45 0.0275(8) 0.0249(7) 0.0192(7) -0.0017(6) 0.0092(6) 0.0056(6)
C46 0.0329(8) 0.0281(8) 0.0273(8) -0.0027(6) 0.0091(7) 0.0002(6)
C47 0.0478(10) 0.0250(8) 0.0342(9) -0.0049(7) 0.0116(8) 0.0036(7)
C48 0.0484(11) 0.0378(9) 0.0298(9) -0.0016(7) 0.0152(8) 0.0176(8)
C49 0.0357(9) 0.0432(10) 0.0296(8) 0.0021(7) 0.0177(7) 0.0104(8)
C50 0.0301(8) 0.0328(8) 0.0202(7) 0.0011(6) 0.0109(6) 0.0037(6)
C53 0.0407(10) 0.0335(9) 0.0547(12) -0.0058(8) 0.0209(9) -0.0091(8)
C52 0.0779(16) 0.0485(12) 0.0601(14) -0.0041(10) 0.0339(12) 0.0274(12)
C51 0.0374(9) 0.0386(9) 0.0365(9) -0.0008(7) 0.0195(8) -0.0050(7)
Cl1 0.0306(2) 0.0345(2) 0.02799(19) -0.00669(15) 0.01102(15) -0.00588(15)
P1 0.0415(3) 0.0377(3) 0.0356(2) 0.00954(19) 0.0108(2) 0.0066(2)
F1 0.0722(9) 0.0655(9) 0.0557(8) -0.0067(7) 0.0036(7) -0.0074(7)
F2 0.0430(7) 0.0930(11) 0.0534(8) -0.0065(7) 0.0084(6) -0.0079(7)
F3 0.0709(14) 0.0780(16) 0.0515(11) 0.0286(10) 0.0116(8) -0.0181(11)
F4 0.0452(11) 0.0518(11) 0.0740(13) -0.0123(9) 0.0178(8) 0.0083(8)
F5 0.0586(12) 0.0887(17) 0.0534(11) 0.0272(10) 0.0262(8) -0.0016(10)
F6 0.0835(16) 0.0690(14) 0.103(2) -0.0027(12) 0.0229(13) 0.0440(12)
F3A 0.26(2) 0.081(9) 0.123(12) 0.033(8) 0.115(16) 0.044(12)
F4A 0.047(9) 0.20(3) 0.30(3) -0.12(2) 0.085(15) -0.036(12)
F5A 0.47(6) 0.118(19) 0.29(4) 0.14(2) 0.13(4) 0.00(3)
F6A 0.25(3) 0.28(4) 0.16(2) -0.15(2) 0.15(2) -0.14(3)

loop_
_atom_type_symbol
_atom_type_description
_atom_type_scat_dispersion_real
_atom_type_scat_dispersion_imag
_atom_type_scat_source
C C 0.0181 0.0091 'International Tables Vol C Tables 4.2.6.8 and 6.1.1.4'
H H 0.0000 0.0000 'International Tables Vol C Tables 4.2.6.8 and 6.1.1.4'
Cl Cl 0.3639 0.7018 'International Tables Vol C Tables 4.2.6.8 and 6.1.1.4'
F F 0.0727 0.0534 'International Tables Vol C Tables 4.2.6.8 and 6.1.1.4'
N N 0.0311 0.0180 'International Tables Vol C Tables 4.2.6.8 and 6.1.1.4'
P P 0.2955 0.4335 'International Tables Vol C Tables 4.2.6.8 and 6.1.1.4'

loop_
_geom_angle_atom_site_label_1
_geom_angle_atom_site_label_2
_geom_angle_atom_site_label_3
_geom_angle
C4 N1 H1 118.7(13)
C16 N1 H1 116.7(12)
C16 N1 C4 106.64(12)
N3 N2 C1 112.81(13)
N3 N2 C35 118.62(12)
C1 N2 C35 128.32(13)
N2 N3 N4 103.97(12)
N3 N4 C2 112.78(12)
N3 N4 C26 117.23(12)
C2 N4 C26 129.93(13)
N6 N5 C13 112.66(12)
N6 N5 C54 119.62(12)
C13 N5 C54 127.70(13)
N5 N6 N7 103.78(11)
N6 N7 C14 113.13(12)
N6 N7 C45 115.84(11)
C14 N7 C45 130.99(12)
N1 C4 C5 110.29(12)
C3 C4 N1 129.32(13)
C3 C4 C5 120.26(13)
C4 C5 C17 106.33(12)
C6 C5 C4 120.63(13)
C6 C5 C17 133.03(14)
C5 C6 H6 120.0
C5 C6 C7 119.90(14)
C7 C6 H6 120.0
C6 C7 C9 120.56(14)
C8 C7 C6 118.43(14)
C8 C7 C9 120.98(14)
C7 C8 H8 118.5
C7 C8 C3 122.94(14)
C3 C8 H8 118.5
C4 C3 C2 121.48(13)
C8 C3 C4 117.80(13)
C8 C3 C2 120.50(13)
N1 C16 C17 110.38(12)
N1 C16 C15 129.13(13)
C15 C16 C17 120.49(13)
C16 C17 C5 106.28(12)
C18 C17 C5 132.74(14)
C18 C17 C16 120.91(13)
C17 C18 H18 120.1
C17 C18 C19 119.73(13)
C19 C18 H18 120.1
C18 C19 C21 120.48(13)
C20 C19 C18 118.43(13)
C20 C19 C21 121.02(13)
C19 C20 H20 118.2
C19 C20 C15 123.51(13)
C15 C20 H20 118.2
C16 C15 C14 121.01(13)
C20 C15 C16 116.89(13)
C20 C15 C14 122.03(13)
C10 C9 C7 111.59(14)
C11 C9 C7 110.39(14)
C11 C9 C10 107.51(15)
C12 C9 C7 107.97(14)
C12 C9 C10 109.62(15)
C12 C9 C11 109.76(17)
C9 C10 H10A 109.5
C9 C10 H10B 109.5
C9 C10 H10C 109.5
H10A C10 H10B 109.5
H10A C10 H10C 109.5
H10B C10 H10C 109.5
C9 C11 H11A 109.5
C9 C11 H11B 109.5
C9 C11 H11C 109.5
H11A C11 H11B 109.5
H11A C11 H11C 109.5
H11B C11 H11C 109.5
C9 C12 H12A 109.5
C9 C12 H12B 109.5
C9 C12 H12C 109.5
H12A C12 H12B 109.5
H12A C12 H12C 109.5
H12B C12 H12C 109.5
C19 C21 C23 107.36(13)
C22 C21 C19 112.80(13)
C22 C21 C23 107.77(15)
C24 C21 C19 109.89(13)
C24 C21 C22 109.18(16)
C24 C21 C23 109.78(15)
C21 C22 H22A 109.5
C21 C22 H22B 109.5
C21 C22 H22C 109.5
H22A C22 H22B 109.5
H22A C22 H22C 109.5
H22B C22 H22C 109.5
C21 C24 H24A 109.5
C21 C24 H24B 109.5
C21 C24 H24C 109.5
H24A C24 H24B 109.5
H24A C24 H24C 109.5
H24B C24 H24C 109.5
C21 C23 H23A 109.5
C21 C23 H23B 109.5
C21 C23 H23C 109.5
H23A C23 H23B 109.5
H23A C23 H23C 109.5
H23B C23 H23C 109.5
N4 C2 C3 123.39(13)
N4 C2 C1 104.32(13)
C1 C2 C3 132.23(14)
N2 C1 C2 106.12(13)
N2 C1 H1A 122.9(11)
C2 C1 H1A 131.0(11)
N7 C14 C15 126.38(13)
N7 C14 C13 103.46(12)
C13 C14 C15 130.15(13)
N5 C13 C14 106.96(13)
N5 C13 H13 122.9(11)
C14 C13 H13 130.1(11)
C40 C35 N2 119.21(15)
C36 C35 N2 116.97(15)
C36 C35 C40 123.79(15)
C35 C40 C43 116.68(17)
C35 C40 C44 121.99(15)
C43 C40 C44 121.32(16)
C40 C43 H43 119.0
C38 C43 C40 121.97(17)
C38 C43 H43 119.0
C43 C38 C37 118.74(16)
C43 C38 C42 121.17(19)
C37 C38 C42 120.08(19)
C38 C37 H37 119.1
C36 C37 C38 121.81(18)
C36 C37 H37 119.1
C35 C36 C37 117.00(17)
C35 C36 C41 122.41(16)
C37 C36 C41 120.59(17)
C40 C44 H44A 109.5
C40 C44 H44B 109.5
C40 C44 H44C 109.5
H44A C44 H44B 109.5
H44A C44 H44C 109.5
H44B C44 H44C 109.5
C38 C42 H42A 109.5
C38 C42 H42B 109.5
C38 C42 H42C 109.5
H42A C42 H42B 109.5
H42A C42 H42C 109.5
H42B C42 H42C 109.5
C36 C41 H41A 109.5
C36 C41 H41B 109.5
C36 C41 H41C 109.5
H41A C41 H41B 109.5
H41A C41 H41C 109.5
H41B C41 H41C 109.5
C27 C26 N4 118.38(14)
C27 C26 C31 123.33(15)
C31 C26 N4 118.27(14)
C26 C27 C28 116.87(16)
C26 C27 C32 123.21(15)
C28 C27 C32 119.92(16)
C27 C28 H28 118.8
C29 C28 C27 122.43(17)
C29 C28 H28 118.8
C28 C29 C33 120.25(19)
C30 C29 C28 118.34(16)
C30 C29 C33 121.40(18)
C29 C30 H30 118.8
C29 C30 C31 122.41(16)
C31 C30 H30 118.8
C26 C31 C30 116.61(16)
C26 C31 C34 123.26(16)
C30 C31 C34 120.12(16)
C27 C32 H32A 109.5
C27 C32 H32B 109.5
C27 C32 H32C 109.5
H32A C32 H32B 109.5
H32A C32 H32C 109.5
H32B C32 H32C 109.5
C29 C33 H33A 109.5
C29 C33 H33B 109.5
C29 C33 H33C 109.5
H33A C33 H33B 109.5
H33A C33 H33C 109.5
H33B C33 H33C 109.5
C31 C34 H34A 109.5
C31 C34 H34B 109.5
C31 C34 H34C 109.5
H34A C34 H34B 109.5
H34A C34 H34C 109.5
H34B C34 H34C 109.5
C59 C54 N5 118.05(13)
C59 C54 C55 124.27(14)
C55 C54 N5 117.66(14)
C54 C59 C58 116.40(14)
C54 C59 C62 122.80(14)
C58 C59 C62 120.79(15)
C59 C58 H58 119.0
C57 C58 C59 122.01(15)
C57 C58 H58 119.0
C58 C57 C56 118.94(15)
C58 C57 C61 120.50(16)
C56 C57 C61 120.55(16)
C57 C56 H56 119.1
C57 C56 C55 121.77(15)
C55 C56 H56 119.1
C54 C55 C60 122.10(15)
C56 C55 C54 116.57(15)
C56 C55 C60 121.33(15)
C59 C62 H62A 109.5
C59 C62 H62B 109.5
C59 C62 H62C 109.5
H62A C62 H62B 109.5
H62A C62 H62C 109.5
H62B C62 H62C 109.5
C57 C61 H61A 109.5
C57 C61 H61B 109.5
C57 C61 H61C 109.5
H61A C61 H61B 109.5
H61A C61 H61C 109.5
H61B C61 H61C 109.5
C55 C60 H60A 109.5
C55 C60 H60B 109.5
C55 C60 H60C 109.5
H60A C60 H60B 109.5
H60A C60 H60C 109.5
H60B C60 H60C 109.5
C46 C45 N7 118.05(14)
C46 C45 C50 124.55(14)
C50 C45 N7 117.39(13)
C45 C46 C47 116.29(16)
C45 C46 C53 121.60(15)
C47 C46 C53 122.10(16)
C46 C47 H47 119.1
C48 C47 C46 121.80(16)
C48 C47 H47 119.1
C47 C48 C52 120.50(19)
C49 C48 C47 119.19(15)
C49 C48 C52 120.29(19)
C48 C49 H49 119.1
C48 C49 C50 121.75(16)
C50 C49 H49 119.1
C45 C50 C49 116.37(15)
C45 C50 C51 121.72(14)
C49 C50 C51 121.85(15)
C46 C53 H53A 109.5
C46 C53 H53B 109.5
C46 C53 H53C 109.5
H53A C53 H53B 109.5
H53A C53 H53C 109.5
H53B C53 H53C 109.5
C48 C52 H52A 109.5
C48 C52 H52B 109.5
C48 C52 H52C 109.5
H52A C52 H52B 109.5
H52A C52 H52C 109.5
H52B C52 H52C 109.5
C50 C51 H51A 109.5
C50 C51 H51B 109.5
C50 C51 H51C 109.5
H51A C51 H51B 109.5
H51A C51 H51C 109.5
H51B C51 H51C 109.5
F1 P1 F3 87.74(9)
F2 P1 F1 177.94(9)
F2 P1 F3 90.22(9)
F4 P1 F1 88.92(11)
F4 P1 F2 91.32(11)
F4 P1 F3 89.70(14)
F4 P1 F6 178.54(15)
F5 P1 F1 90.59(10)
F5 P1 F2 91.45(10)
F5 P1 F3 178.33(12)
F5 P1 F4 90.36(13)
F5 P1 F6 90.49(14)
F6 P1 F1 89.88(12)
F6 P1 F2 89.85(12)
F6 P1 F3 89.41(15)
F3A P1 F1 92.4(6)
F3A P1 F2 85.8(6)
F3A P1 F4A 98.2(14)
F3A P1 F5A 169.6(14)
F3A P1 F6A 86.4(15)
F4A P1 F1 95.5(6)
F4A P1 F2 83.7(6)
F4A P1 F6A 169.4(11)
F5A P1 F1 96.8(7)
F5A P1 F2 85.0(7)
F5A P1 F4A 86(2)
F5A P1 F6A 88(2)
F6A P1 F1 93.8(6)
F6A P1 F2 87.1(6)

loop_
_geom_bond_atom_site_label_1
_geom_bond_atom_site_label_2
_geom_bond_distance
N1 H1 0.90(2)
N1 C4 1.4007(18)
N1 C16 1.3989(18)
N2 N3 1.3233(18)
N2 C1 1.351(2)
N2 C35 1.4522(19)
N3 N4 1.3275(18)
N4 C2 1.3710(19)
N4 C26 1.4531(19)
N5 N6 1.3210(17)
N5 C13 1.3447(19)
N5 C54 1.4534(19)
N6 N7 1.3320(17)
N7 C14 1.3723(18)
N7 C45 1.4504(18)
C4 C5 1.407(2)
C4 C3 1.397(2)
C5 C6 1.393(2)
C5 C17 1.455(2)
C6 H6 0.9500
C6 C7 1.398(2)
C7 C8 1.395(2)
C7 C9 1.541(2)
C8 H8 0.9500
C8 C3 1.396(2)
C3 C2 1.464(2)
C16 C17 1.407(2)
C16 C15 1.402(2)
C17 C18 1.390(2)
C18 H18 0.9500
C18 C19 1.396(2)
C19 C20 1.393(2)
C19 C21 1.535(2)
C20 H20 0.9500
C20 C15 1.401(2)
C15 C14 1.464(2)
C9 C10 1.535(2)
C9 C11 1.535(2)
C9 C12 1.508(3)
C10 H10A 0.9800
C10 H10B 0.9800
C10 H10C 0.9800
C11 H11A 0.9800
C11 H11B 0.9800
C11 H11C 0.9800
C12 H12A 0.9800
C12 H12B 0.9800
C12 H12C 0.9800
C21 C22 1.526(2)
C21 C24 1.521(2)
C21 C23 1.536(2)
C22 H22A 0.9800
C22 H22B 0.9800
C22 H22C 0.9800
C24 H24A 0.9800
C24 H24B 0.9800
C24 H24C 0.9800
C23 H23A 0.9800
C23 H23B 0.9800
C23 H23C 0.9800
C2 C1 1.374(2)
C1 H1A 0.934(19)
C14 C13 1.375(2)
C13 H13 0.96(2)
C35 C40 1.392(2)
C35 C36 1.390(3)
C40 C43 1.394(2)
C40 C44 1.507(3)
C43 H43 0.9500
C43 C38 1.389(3)
C38 C37 1.391(3)
C38 C42 1.515(2)
C37 H37 0.9500
C37 C36 1.390(2)
C36 C41 1.507(3)
C44 H44A 0.9800
C44 H44B 0.9800
C44 H44C 0.9800
C42 H42A 0.9800
C42 H42B 0.9800
C42 H42C 0.9800
C41 H41A 0.9800
C41 H41B 0.9800
C41 H41C 0.9800
C26 C27 1.388(2)
C26 C31 1.392(2)
C27 C28 1.392(2)
C27 C32 1.506(2)
C28 H28 0.9500
C28 C29 1.381(3)
C29 C30 1.379(3)
C29 C33 1.507(3)
C30 H30 0.9500
C30 C31 1.397(2)
C31 C34 1.499(3)
C32 H32A 0.9800
C32 H32B 0.9800
C32 H32C 0.9800
C33 H33A 0.9800
C33 H33B 0.9800
C33 H33C 0.9800
C34 H34A 0.9800
C34 H34B 0.9800
C34 H34C 0.9800
C54 C59 1.390(2)
C54 C55 1.394(2)
C59 C58 1.394(2)
C59 C62 1.505(2)
C58 H58 0.9500
C58 C57 1.389(2)
C57 C56 1.391(2)
C57 C61 1.509(2)
C56 H56 0.9500
C56 C55 1.392(2)
C55 C60 1.507(2)
C62 H62A 0.9800
C62 H62B 0.9800
C62 H62C 0.9800
C61 H61A 0.9800
C61 H61B 0.9800
C61 H61C 0.9800
C60 H60A 0.9800
C60 H60B 0.9800
C60 H60C 0.9800
C45 C46 1.388(2)
C45 C50 1.391(2)
C46 C47 1.395(2)
C46 C53 1.502(2)
C47 H47 0.9500
C47 C48 1.389(3)
C48 C49 1.386(3)
C48 C52 1.508(2)
C49 H49 0.9500
C49 C50 1.394(2)
C50 C51 1.501(2)
C53 H53A 0.9800
C53 H53B 0.9800
C53 H53C 0.9800
C52 H52A 0.9800
C52 H52B 0.9800
C52 H52C 0.9800
C51 H51A 0.9800
C51 H51B 0.9800
C51 H51C 0.9800
P1 F1 1.6002(14)
P1 F2 1.5873(14)
P1 F3 1.6049(18)
P1 F4 1.581(2)
P1 F5 1.568(2)
P1 F6 1.5847(19)
P1 F3A 1.483(11)
P1 F4A 1.488(14)
P1 F5A 1.487(14)
P1 F6A 1.508(15)

loop_
_geom_torsion_atom_site_label_1
_geom_torsion_atom_site_label_2
_geom_torsion_atom_site_label_3
_geom_torsion_atom_site_label_4
_geom_torsion
N1 C4 C5 C6 177.58(13)
N1 C4 C5 C17 -1.75(16)
N1 C4 C3 C8 -177.60(15)
N1 C4 C3 C2 -3.0(2)
N1 C16 C17 C5 1.59(16)
N1 C16 C17 C18 179.00(13)
N1 C16 C15 C20 -179.86(14)
N1 C16 C15 C14 3.1(2)
N2 N3 N4 C2 0.46(17)
N2 N3 N4 C26 177.86(13)
N2 C35 C40 C43 177.79(14)
N2 C35 C40 C44 -0.8(2)
N2 C35 C36 C37 -177.16(15)
N2 C35 C36 C41 3.5(3)
N3 N2 C1 C2 -0.07(18)
N3 N2 C35 C40 -74.19(19)
N3 N2 C35 C36 103.85(17)
N3 N4 C2 C3 176.91(14)
N3 N4 C2 C1 -0.51(17)
N3 N4 C26 C27 68.24(19)
N3 N4 C26 C31 -110.39(16)
N4 C2 C1 N2 0.33(17)
N4 C26 C27 C28 -179.49(15)
N4 C26 C27 C32 0.6(3)
N4 C26 C31 C30 179.19(14)
N4 C26 C31 C34 -1.4(2)
N5 N6 N7 C14 0.04(16)
N5 N6 N7 C45 -177.86(12)
N5 C54 C59 C58 176.65(13)
N5 C54 C59 C62 -2.2(2)
N5 C54 C55 C56 -176.29(14)
N5 C54 C55 C60 3.8(2)
N6 N5 C13 C14 -0.37(17)
N6 N5 C54 C59 77.91(18)
N6 N5 C54 C55 -103.69(17)
N6 N7 C14 C15 179.39(14)
N6 N7 C14 C13 -0.26(17)
N6 N7 C45 C46 -98.77(16)
N6 N7 C45 C50 81.85(17)
N7 C14 C13 N5 0.36(16)
N7 C45 C46 C47 178.56(14)
N7 C45 C46 C53 -2.7(2)
N7 C45 C50 C49 -178.23(13)
N7 C45 C50 C51 4.6(2)
C4 N1 C16 C17 -2.65(16)
C4 N1 C16 C15 178.12(15)
C4 C5 C6 C7 -0.4(2)
C4 C5 C17 C16 0.10(16)
C4 C5 C17 C18 -176.88(16)
C4 C3 C2 N4 -132.47(16)
C4 C3 C2 C1 44.2(3)
C5 C4 C3 C8 -2.2(2)
C5 C4 C3 C2 172.41(14)
C5 C6 C7 C8 0.4(2)
C5 C6 C7 C9 178.33(14)
C5 C17 C18 C19 177.09(15)
C6 C5 C17 C16 -179.11(16)
C6 C5 C17 C18 3.9(3)
C6 C7 C8 C3 -1.3(2)
C6 C7 C9 C10 161.53(15)
C6 C7 C9 C11 42.0(2)
C6 C7 C9 C12 -77.94(19)
C7 C8 C3 C4 2.2(2)
C7 C8 C3 C2 -172.45(15)
C8 C7 C9 C10 -20.6(2)
C8 C7 C9 C11 -140.05(17)
C8 C7 C9 C12 99.96(19)
C8 C3 C2 N4 42.0(2)
C8 C3 C2 C1 -141.39(18)
C3 C4 C5 C6 1.4(2)
C3 C4 C5 C17 -177.96(13)
C3 C2 C1 N2 -176.76(16)
C16 N1 C4 C5 2.71(16)
C16 N1 C4 C3 178.48(15)
C16 C17 C18 C19 0.5(2)
C16 C15 C14 N7 -162.81(14)
C16 C15 C14 C13 16.7(2)
C17 C5 C6 C7 178.69(16)
C17 C16 C15 C20 1.0(2)
C17 C16 C15 C14 -176.10(13)
C17 C18 C19 C20 1.4(2)
C17 C18 C19 C21 -175.48(14)
C18 C19 C20 C15 -2.1(2)
C18 C19 C21 C22 -179.00(16)
C18 C19 C21 C24 -56.92(19)
C18 C19 C21 C23 62.43(19)
C19 C20 C15 C16 0.9(2)
C19 C20 C15 C14 177.99(14)
C20 C19 C21 C22 4.2(2)
C20 C19 C21 C24 126.30(16)
C20 C19 C21 C23 -114.35(16)
C20 C15 C14 N7 20.3(2)
C20 C15 C14 C13 -160.18(16)
C15 C16 C17 C5 -179.11(13)
C15 C16 C17 C18 -1.7(2)
C15 C14 C13 N5 -179.26(14)
C9 C7 C8 C3 -179.26(15)
C21 C19 C20 C15 174.70(14)
C2 N4 C26 C27 -114.88(18)
C2 N4 C26 C31 66.5(2)
C1 N2 N3 N4 -0.23(17)
C1 N2 C35 C40 112.00(19)
C1 N2 C35 C36 -70.0(2)
C14 N7 C45 C46 83.8(2)
C14 N7 C45 C50 -95.60(19)
C13 N5 N6 N7 0.21(16)
C13 N5 C54 C59 -100.41(18)
C13 N5 C54 C55 78.0(2)
C35 N2 N3 N4 -174.97(13)
C35 N2 C1 C2 174.04(15)
C35 C40 C43 C38 -0.7(2)
C40 C35 C36 C37 0.8(3)
C40 C35 C36 C41 -178.59(18)
C40 C43 C38 C37 0.7(3)
C40 C43 C38 C42 -179.55(17)
C43 C38 C37 C36 0.0(3)
C38 C37 C36 C35 -0.7(3)
C38 C37 C36 C41 178.67(19)
C36 C35 C40 C43 -0.1(2)
C36 C35 C40 C44 -178.71(16)
C44 C40 C43 C38 177.94(16)
C42 C38 C37 C36 -179.72(18)
C26 N4 C2 C3 -0.1(2)
C26 N4 C2 C1 -177.49(15)
C26 C27 C28 C29 0.7(3)
C27 C26 C31 C30 0.6(2)
C27 C26 C31 C34 -179.95(18)
C27 C28 C29 C30 -0.2(3)
C27 C28 C29 C33 178.80(19)
C28 C29 C30 C31 -0.1(3)
C29 C30 C31 C26 -0.1(3)
C29 C30 C31 C34 -179.51(18)
C31 C26 C27 C28 -0.9(3)
C31 C26 C27 C32 179.21(19)
C32 C27 C28 C29 -179.44(19)
C33 C29 C30 C31 -179.12(18)
C54 N5 N6 N7 -178.35(12)
C54 N5 C13 C14 178.04(14)
C54 C59 C58 C57 -0.2(2)
C59 C54 C55 C56 2.0(2)
C59 C54 C55 C60 -177.89(17)
C59 C58 C57 C56 1.4(3)
C59 C58 C57 C61 -177.94(16)
C58 C57 C56 C55 -1.0(3)
C57 C56 C55 C54 -0.6(2)
C57 C56 C55 C60 179.29(17)
C55 C54 C59 C58 -1.6(2)
C55 C54 C59 C62 179.53(15)
C62 C59 C58 C57 178.71(16)
C61 C57 C56 C55 178.34(17)
C45 N7 C14 C15 -3.1(2)
C45 N7 C14 C13 177.25(15)
C45 C46 C47 C48 0.0(3)
C46 C45 C50 C49 2.4(2)
C46 C45 C50 C51 -174.72(15)
C46 C47 C48 C49 1.6(3)
C46 C47 C48 C52 -179.98(18)
C47 C48 C49 C50 -1.3(3)
C48 C49 C50 C45 -0.7(2)
C48 C49 C50 C51 176.50(16)
C50 C45 C46 C47 -2.1(2)
C50 C45 C46 C53 176.62(16)
C53 C46 C47 C48 -178.73(17)
C52 C48 C49 C50 -179.68(18)
